data_2223525
loop_
_publ_author_name
'Parrish, Damon'
'Glass, Brian'
'Rehberg, Gretchen M.'
'Kastner, Margaret E.'

_publ_section_title
;
 4,5-Dichloro-2<i>H</i>-1,3-oxazine-2,6(3<i>H</i>)-dione
;
_journal_coeditor_code PV2198
_journal_issue 10
_journal_name_full 'Acta Crystallographica Section E'
_journal_page_first o2356
_journal_paper_doi 10.1107/S1600536809034606
_journal_volume 65
_journal_year 2009
_chemical_formula_iupac 'C4 H Cl2 N O3'
_chemical_formula_moiety 'C4 H Cl2 N O3'
_chemical_formula_sum 'C4 H Cl2 N O3'
_chemical_formula_weight 181.96
_chemical_name_common 4,5-dichloro-3-oxauracil
_chemical_name_systematic
;
4,5-Dichloro-2<i>H</i>-1,3-oxazine-2,6(3<i>H</i>)-dione
;
_space_group_IT_number 14
_symmetry_cell_setting monoclinic
_symmetry_space_group_name_Hall '-P 2ybc'
_symmetry_space_group_name_H-M 'P 1 21/c 1'
_atom_sites_solution_hydrogens geom
_atom_sites_solution_primary direct
_atom_sites_solution_secondary difmap
_audit_creation_method SHELXL-97
_cell_angle_alpha 90.00
_cell_angle_beta 112.359(11)
_cell_angle_gamma 90.00
_cell_formula_units_Z 4
_cell_length_a 10.2290(16)
_cell_length_b 5.2549(8)
_cell_length_c 12.2766(16)
_cell_measurement_reflns_used 20
_cell_measurement_temperature 293(2)
_cell_measurement_theta_max 12.5
_cell_measurement_theta_min 10.
_cell_volume 610.28(16)
_computing_cell_refinement 'XSCANS (Bruker, 1996)'
_computing_data_collection 'XSCANS (Bruker, 1996)'
_computing_data_reduction 'XSCANS (Bruker, 1996)'
_computing_molecular_graphics 'SHELXTL (Sheldrick, 2008)'
_computing_publication_material 'SHELXTL (Sheldrick, 2008)'
_computing_structure_refinement 'SHELXL97 (Sheldrick, 2008)'
_computing_structure_solution 'SHELXS97 (Sheldrick, 2008)'
_diffrn_ambient_temperature 293(2)
_diffrn_measured_fraction_theta_full 0.999
_diffrn_measured_fraction_theta_max 0.999
_diffrn_measurement_device_type 'Siemens R3m/V'
_diffrn_measurement_method \q-2\q
_diffrn_radiation_monochromator graphite
_diffrn_radiation_source 'fine-focus sealed tube'
_diffrn_radiation_type MoK\a
_diffrn_radiation_wavelength 0.71073
_diffrn_reflns_av_R_equivalents 0.0533
_diffrn_reflns_av_sigmaI/netI 0.0137
_diffrn_reflns_limit_h_max 13
_diffrn_reflns_limit_h_min 0
_diffrn_reflns_limit_k_max 6
_diffrn_reflns_limit_k_min 0
_diffrn_reflns_limit_l_max 14
_diffrn_reflns_limit_l_min -15
_diffrn_reflns_number 1566
_diffrn_reflns_theta_full 27.55
_diffrn_reflns_theta_max 27.55
_diffrn_reflns_theta_min 2.15
_diffrn_standards_decay_% 0
_diffrn_standards_interval_count 97
_diffrn_standards_number 3
_exptl_absorpt_coefficient_mu 0.996
_exptl_absorpt_correction_type none
_exptl_crystal_colour colorless
_exptl_crystal_density_diffrn 1.980
_exptl_crystal_density_meas 1.92
_exptl_crystal_density_method floatation
_exptl_crystal_description plates
_exptl_crystal_F_000 360
_exptl_crystal_size_max 0.38
_exptl_crystal_size_mid 0.33
_exptl_crystal_size_min 0.15
_refine_diff_density_max 0.413
_refine_diff_density_min -0.380
_refine_ls_extinction_coef 0.042(5)
_refine_ls_extinction_expression Fc^*^=kFc[1+0.001xFc^2^\l^3^/sin(2\q)]^-1/4^
_refine_ls_extinction_method 'SHELXL97 (Sheldrick, 2008)'
_refine_ls_goodness_of_fit_ref 0.954
_refine_ls_hydrogen_treatment constr
_refine_ls_matrix_type full
_refine_ls_number_parameters 92
_refine_ls_number_reflns 1405
_refine_ls_number_restraints 0
_refine_ls_restrained_S_all 0.954
_refine_ls_R_factor_all 0.0391
_refine_ls_R_factor_gt 0.0341
_refine_ls_shift/su_max 0.000
_refine_ls_shift/su_mean 0.000
_refine_ls_structure_factor_coef Fsqd
_refine_ls_weighting_details 'calc w=1/[\s^2^(Fo^2^)+(0.0666P)^2^+0.3617P] where P=(Fo^2^+2Fc^2^)/3'
_refine_ls_weighting_scheme calc
_refine_ls_wR_factor_gt 0.0947
_refine_ls_wR_factor_ref 0.0998
_reflns_number_gt 1235
_reflns_number_total 1405
_reflns_threshold_expression I>2\s(I)
_cod_data_source_file pv2198.cif
_cod_data_source_block I
_cod_depositor_comments
;
The following automatic conversions were performed:
'_symmetry_cell_setting' value 'Monoclinic' changed to 'monoclinic'
according to '/home/saulius/struct/CIF-dictionaries/cif_core.dic'
dictionary named 'cif_core.dic' version 2.4.1 from 2010-06-29.

Automatic conversion script
Id: cif_fix_enum 1527 2010-12-29 10:47:43Z saulius 

The following automatic conversions were performed:

'_symmetry_cell_setting' value 'Monoclinic' changed to 'monoclinic'
according to /home/saulius/struct/CIF-dictionaries/cif_core.dic
dictionary named 'cif_core.dic' version 2.4.1 from 2010-06-29.

Automatic conversion script
Id: cif_fix_values 1715 2011-07-08 13:25:40Z adriana 
;
_cod_original_sg_symbol_H-M 'P 21/c'
_cod_database_code 2223525
_cod_database_fobs_code 2223525

loop_
_symmetry_equiv_pos_as_xyz
'x, y, z'
'-x, y+1/2, -z+1/2'
'-x, -y, -z'
'x, -y-1/2, z-1/2'

loop_
_atom_site_type_symbol
_atom_site_label
_atom_site_fract_x
_atom_site_fract_y
_atom_site_fract_z
_atom_site_U_iso_or_equiv
_atom_site_adp_type
_atom_site_calc_flag
_atom_site_refinement_flags
_atom_site_occupancy
_atom_site_disorder_assembly
_atom_site_disorder_group
O O1 0.89484(14) 0.7547(3) 0.20549(12) 0.0405(4) Uani d . 1 . .
C C2 0.9358(2) 0.6588(4) 0.12050(17) 0.0362(4) Uani d . 1 . .
O O2 1.03514(16) 0.7544(3) 0.10600(14) 0.0474(4) Uani d . 1 . .
N N3 0.86084(17) 0.4586(3) 0.05845(14) 0.0363(4) Uani d . 1 . .
H H3 0.8864 0.3892 0.0062 0.044 Uiso calc R 1 . .
C C4 0.74604(19) 0.3625(3) 0.07572(15) 0.0325(4) Uani d . 1 . .
Cl Cl4 0.66660(6) 0.11274(10) -0.01234(4) 0.0453(2) Uani d . 1 . .
C C5 0.7009(2) 0.4611(4) 0.15609(16) 0.0347(4) Uani d . 1 . .
Cl Cl5 0.55557(6) 0.35198(11) 0.17764(5) 0.0491(2) Uani d . 1 . .
C C6 0.7780(2) 0.6694(4) 0.22914(17) 0.0366(4) Uani d . 1 . .
O O6 0.75456(18) 0.7746(3) 0.30575(15) 0.0533(4) Uani d . 1 . .

loop_
_atom_site_aniso_label
_atom_site_aniso_U_11
_atom_site_aniso_U_22
_atom_site_aniso_U_33
_atom_site_aniso_U_12
_atom_site_aniso_U_13
_atom_site_aniso_U_23
O1 0.0479(8) 0.0401(8) 0.0369(7) -0.0084(6) 0.0199(6) -0.0094(6)
C2 0.0401(10) 0.0363(9) 0.0321(9) -0.0007(8) 0.0138(8) 0.0003(7)
O2 0.0479(8) 0.0484(9) 0.0515(9) -0.0126(7) 0.0251(7) -0.0079(7)
N3 0.0405(8) 0.0411(9) 0.0317(8) -0.0050(7) 0.0188(6) -0.0060(7)
C4 0.0366(9) 0.0333(9) 0.0256(8) -0.0020(7) 0.0097(7) 0.0002(7)
Cl4 0.0530(3) 0.0453(3) 0.0375(3) -0.0132(2) 0.0172(2) -0.0125(2)
C5 0.0387(9) 0.0387(10) 0.0286(8) -0.0019(8) 0.0148(7) 0.0005(7)
Cl5 0.0526(3) 0.0587(4) 0.0464(3) -0.0136(2) 0.0303(3) -0.0082(2)
C6 0.0442(10) 0.0362(9) 0.0317(9) -0.0008(8) 0.0171(8) -0.0007(7)
O6 0.0691(10) 0.0521(9) 0.0484(9) -0.0073(8) 0.0334(8) -0.0166(7)

loop_
_atom_type_symbol
_atom_type_description
_atom_type_scat_dispersion_real
_atom_type_scat_dispersion_imag
_atom_type_scat_source
C C 0.0033 0.0016 'International Tables Vol C Tables 4.2.6.8 and 6.1.1.4'
H H 0.0000 0.0000 'International Tables Vol C Tables 4.2.6.8 and 6.1.1.4'
N N 0.0061 0.0033 'International Tables Vol C Tables 4.2.6.8 and 6.1.1.4'
O O 0.0106 0.0060 'International Tables Vol C Tables 4.2.6.8 and 6.1.1.4'
Cl Cl 0.1484 0.1585 'International Tables Vol C Tables 4.2.6.8 and 6.1.1.4'

loop_
_geom_angle_atom_site_label_1
_geom_angle_atom_site_label_2
_geom_angle_atom_site_label_3
_geom_angle_site_symmetry_1
_geom_angle_site_symmetry_3
_geom_angle
_geom_angle_publ_flag
C2 O1 C6 . . 125.02(15) ?
O2 C2 N3 . . 124.69(18) ?
O2 C2 O1 . . 118.79(18) ?
N3 C2 O1 . . 116.51(16) ?
C2 N3 C4 . . 122.41(16) ?
C2 N3 H3 . . 118.8 ?
C4 N3 H3 . . 118.8 ?
C5 C4 N3 . . 121.82(17) ?
C5 C4 Cl4 . . 123.46(15) ?
N3 C4 Cl4 . . 114.72(14) ?
C4 C5 C6 . . 119.33(17) ?
C4 C5 Cl5 . . 123.23(15) ?
C6 C5 Cl5 . . 117.44(14) ?
O6 C6 O1 . . 117.20(18) ?
O6 C6 C5 . . 127.99(19) ?
O1 C6 C5 . . 114.81(16) ?

loop_
_geom_bond_atom_site_label_1
_geom_bond_atom_site_label_2
_geom_bond_site_symmetry_2
_geom_bond_distance
_geom_bond_publ_flag
O1 C2 . 1.360(2) ?
O1 C6 . 1.406(2) ?
C2 O2 . 1.206(2) ?
C2 N3 . 1.353(3) ?
N3 C4 . 1.367(2) ?
N3 H3 . 0.8600 ?
C4 C5 . 1.342(3) ?
C4 Cl4 . 1.698(2) ?
C5 C6 . 1.444(3) ?
C5 Cl5 . 1.706(2) ?
C6 O6 . 1.192(2) ?

loop_
_geom_hbond_atom_site_label_D
_geom_hbond_atom_site_label_H
_geom_hbond_atom_site_label_A
_geom_hbond_site_symmetry_A
_geom_hbond_distance_DH
_geom_hbond_distance_HA
_geom_hbond_distance_DA
_geom_hbond_angle_DHA
N3 H3 O2 3_765 0.86 1.99 2.845(2) 174.1

loop_
_geom_torsion_atom_site_label_1
_geom_torsion_atom_site_label_2
_geom_torsion_atom_site_label_3
_geom_torsion_atom_site_label_4
_geom_torsion_site_symmetry_1
_geom_torsion_site_symmetry_2
_geom_torsion_site_symmetry_3
_geom_torsion_site_symmetry_4
_geom_torsion
_geom_torsion_publ_flag
C6 O1 C2 O2 . . . . 177.41(18) ?
C6 O1 C2 N3 . . . . -3.1(3) ?
O2 C2 N3 C4 . . . . -177.81(19) ?
O1 C2 N3 C4 . . . . 2.7(3) ?
C2 N3 C4 C5 . . . . -0.3(3) ?
C2 N3 C4 Cl4 . . . . 179.47(15) ?
N3 C4 C5 C6 . . . . -2.0(3) ?
Cl4 C4 C5 C6 . . . . 178.29(14) ?
N3 C4 C5 Cl5 . . . . 178.26(14) ?
Cl4 C4 C5 Cl5 . . . . -1.5(3) ?
C2 O1 C6 O6 . . . . -179.15(19) ?
C2 O1 C6 C5 . . . . 1.0(3) ?
C4 C5 C6 O6 . . . . -178.2(2) ?
Cl5 C5 C6 O6 . . . . 1.5(3) ?
C4 C5 C6 O1 . . . . 1.6(3) ?
Cl5 C5 C6 O1 . . . . -178.62(13) ?

loop_
_cod_related_entry_id
_cod_related_entry_database
_cod_related_entry_code
1 ChemSpider 24743216
